data_4081954
loop_
_publ_author_name
'Alzamly, Ahmed'
'Gambarotta, Sandro'
'Korobkov, Ilia'

_publ_section_title
;
 Synthesis, Structures, and Ethylene Oligomerization Activity of
 Bis(phosphanylamine)pyridine Chromium/Aluminate Complexes
;
_journal_issue 23
_journal_name_full Organometallics
_journal_page_first 7107
_journal_paper_doi 10.1021/om4008289
_journal_volume 32
_journal_year 2013
_chemical_formula_sum 'C38.5 H48.5 Al2 Cl5 Cr N3 P2'
_chemical_formula_weight 898.45
_chemical_name_systematic
; 
 ? 
;
_space_group_IT_number 2
_symmetry_cell_setting triclinic
_symmetry_space_group_name_Hall '-P 1'
_symmetry_space_group_name_H-M 'P -1'
_atom_sites_solution_hydrogens geom
_atom_sites_solution_primary direct
_atom_sites_solution_secondary difmap
_audit_creation_method SHELXL-97
_cell_angle_alpha 98.8110(10)
_cell_angle_beta 105.1540(10)
_cell_angle_gamma 92.4280(10)
_cell_formula_units_Z 2
_cell_length_a 10.7401(5)
_cell_length_b 12.6900(7)
_cell_length_c 17.5709(9)
_cell_measurement_reflns_used 4519
_cell_measurement_temperature 200(2)
_cell_measurement_theta_max 23.28
_cell_measurement_theta_min 2.44
_cell_volume 2275.7(2)
_computing_cell_refinement 'APEX II, Bruker (2009)'
_computing_data_collection 'APEX II, Bruker (2009)'
_computing_data_reduction 'XPREP, Bruker (2009)'
_computing_molecular_graphics 'SHELXTL, Bruker (2004)'
_computing_publication_material 'SHELXTL, Bruker (2004)'
_computing_structure_refinement 'SHELXL-97 (Sheldrick, 2008)'
_computing_structure_solution 'SHELXS-97 (Sheldrick, 2008)'
_diffrn_ambient_temperature 200(2)
_diffrn_measured_fraction_theta_full 0.986
_diffrn_measured_fraction_theta_max 0.986
_diffrn_measurement_device_type 'Bruker APEX-II CCD'
_diffrn_measurement_method '\f and \w scans'
_diffrn_radiation_monochromator graphite
_diffrn_radiation_source 'fine-focus sealed tube'
_diffrn_radiation_type MoK\a
_diffrn_radiation_wavelength 0.71073
_diffrn_reflns_av_R_equivalents 0.0627
_diffrn_reflns_av_sigmaI/netI 0.0750
_diffrn_reflns_limit_h_max 12
_diffrn_reflns_limit_h_min -12
_diffrn_reflns_limit_k_max 14
_diffrn_reflns_limit_k_min -14
_diffrn_reflns_limit_l_max 20
_diffrn_reflns_limit_l_min -20
_diffrn_reflns_number 25547
_diffrn_reflns_theta_full 24.73
_diffrn_reflns_theta_max 24.73
_diffrn_reflns_theta_min 1.86
_exptl_absorpt_coefficient_mu 0.684
_exptl_absorpt_correction_T_max 0.9473
_exptl_absorpt_correction_T_min 0.9224
_exptl_absorpt_correction_type multi-scan
_exptl_absorpt_process_details 'SADABS, Bruker (2003)'
_exptl_crystal_colour yellow
_exptl_crystal_density_diffrn 1.311
_exptl_crystal_density_meas ?
_exptl_crystal_density_method 'not measured'
_exptl_crystal_description block
_exptl_crystal_F_000 931
_exptl_crystal_size_max 0.12
_exptl_crystal_size_mid 0.08
_exptl_crystal_size_min 0.08
_refine_diff_density_max 0.601
_refine_diff_density_min -0.407
_refine_diff_density_rms 0.075
_refine_ls_extinction_method none
_refine_ls_goodness_of_fit_ref 1.012
_refine_ls_hydrogen_treatment constr
_refine_ls_matrix_type full
_refine_ls_number_parameters 478
_refine_ls_number_reflns 7657
_refine_ls_number_restraints 5
_refine_ls_restrained_S_all 1.017
_refine_ls_R_factor_all 0.1037
_refine_ls_R_factor_gt 0.0523
_refine_ls_shift/su_max 0.001
_refine_ls_shift/su_mean 0.000
_refine_ls_structure_factor_coef Fsqd
_refine_ls_weighting_details 'calc w=1/[\s^2^(Fo^2^)+(0.0719P)^2^]'
_refine_ls_weighting_scheme calc
_refine_ls_wR_factor_gt 0.1198
_refine_ls_wR_factor_ref 0.1408
_reflns_number_gt 4765
_reflns_number_total 7657
_reflns_threshold_expression >2sigma(I)
_cod_data_source_file om4008289_si_002.cif
_cod_data_source_block sg209
_cod_depositor_comments
;
The following automatic conversions were performed:

'_symmetry_cell_setting' value 'Triclinic' changed to 'triclinic'
according to /home/saulius/struct/CIF-dictionaries/cif_core.dic
dictionary named 'cif_core.dic' version 2.4.2 from 2011-04-26.

Automatic conversion script
Id: cif_fix_values 1891 2012-01-12 08:04:46Z andrius 

The following automatic conversions were performed:

'_exptl_crystal_density_meas' value 'n/a' was changed to '?' - the
value is perceived as not measured.

Automatic conversion script
Id: cif_fix_values 3008 2015-01-20 13:52:24Z robertas 
;
_cod_original_sg_symbol_H-M P-1
_cod_original_formula_sum 'C38.50 H48.50 Al2 Cl5 Cr N3 P2'
_cod_database_code 4081954

loop_
_symmetry_equiv_pos_as_xyz
'x, y, z'
'-x, -y, -z'

loop_
_atom_site_label
_atom_site_type_symbol
_atom_site_fract_x
_atom_site_fract_y
_atom_site_fract_z
_atom_site_U_iso_or_equiv
_atom_site_adp_type
_atom_site_occupancy
_atom_site_symmetry_multiplicity
_atom_site_calc_flag
_atom_site_refinement_flags
Cr1 Cr 0.54165(6) 0.76847(5) 0.22242(4) 0.0321(2) Uani 1 1 d .
Al2 Al 0.85515(14) 0.77153(13) 0.21802(9) 0.0477(4) Uani 1 1 d .
Al3 Al 0.29133(14) 0.30580(11) 0.40657(8) 0.0418(4) Uani 1 1 d .
Cl1 Cl 0.75878(10) 0.75713(9) 0.31669(6) 0.0409(3) Uani 1 1 d .
Cl2 Cl 0.65856(11) 0.75981(10) 0.12278(7) 0.0501(3) Uani 1 1 d .
Cl4 Cl 0.31789(13) 0.14436(9) 0.43054(7) 0.0516(3) Uani 1 1 d .
Cl5 Cl 0.13920(13) 0.29425(12) 0.29758(8) 0.0634(4) Uani 1 1 d .
Cl6 Cl 0.46719(13) 0.35813(11) 0.37817(8) 0.0636(4) Uani 1 1 d .
N1 N 0.4567(3) 0.7647(3) 0.31463(19) 0.0297(8) Uani 1 1 d .
N2 N 0.4415(3) 0.9490(3) 0.3256(2) 0.0394(9) Uani 1 1 d .
H2B H 0.3972 1.0034 0.3365 0.047 Uiso 1 1 calc R
N3 N 0.4741(3) 0.5802(3) 0.30243(19) 0.0365(9) Uani 1 1 d .
H3B H 0.4842 0.5229 0.3253 0.044 Uiso 1 1 calc R
P1 P 0.54767(12) 0.96196(9) 0.27086(7) 0.0371(3) Uani 1 1 d .
P2 P 0.49543(11) 0.57442(9) 0.21035(6) 0.0326(3) Uani 1 1 d .
C1 C 0.4224(4) 0.8552(3) 0.3538(2) 0.0330(10) Uani 1 1 d .
C2 C 0.3696(4) 0.8552(4) 0.4171(3) 0.0422(12) Uani 1 1 d .
H2A H 0.3415 0.9190 0.4408 0.051 Uiso 1 1 calc R
C3 C 0.3584(4) 0.7608(4) 0.4453(3) 0.0410(11) Uani 1 1 d .
H3A H 0.3262 0.7597 0.4907 0.049 Uiso 1 1 calc R
C4 C 0.3935(4) 0.6689(4) 0.4080(2) 0.0376(11) Uani 1 1 d .
H4A H 0.3850 0.6035 0.4269 0.045 Uiso 1 1 calc R
C5 C 0.4413(4) 0.6717(3) 0.3431(2) 0.0314(10) Uani 1 1 d .
C6 C 0.6873(4) 1.0394(4) 0.3414(3) 0.0414(11) Uani 1 1 d .
C7 C 0.7385(5) 1.0041(4) 0.4139(3) 0.0418(11) Uani 1 1 d .
H7A H 0.6977 0.9427 0.4252 0.050 Uiso 1 1 calc R
C8 C 0.8458(5) 1.0565(4) 0.4686(3) 0.0482(13) Uani 1 1 d .
H8A H 0.8780 1.0324 0.5181 0.058 Uiso 1 1 calc R
C9 C 0.9070(5) 1.1432(5) 0.4526(3) 0.0633(15) Uani 1 1 d .
H9A H 0.9835 1.1778 0.4904 0.076 Uiso 1 1 calc R
C10 C 0.8594(6) 1.1810(5) 0.3826(4) 0.0764(18) Uani 1 1 d .
H10A H 0.9017 1.2424 0.3723 0.092 Uiso 1 1 calc R
C11 C 0.7480(5) 1.1287(4) 0.3262(3) 0.0629(15) Uani 1 1 d .
H11A H 0.7143 1.1547 0.2777 0.076 Uiso 1 1 calc R
C12 C 0.4794(5) 1.0496(3) 0.2012(3) 0.0406(11) Uani 1 1 d .
C13 C 0.3853(6) 1.1138(4) 0.2126(3) 0.0686(17) Uani 1 1 d .
H13A H 0.3523 1.1131 0.2577 0.082 Uiso 1 1 calc R
C14 C 0.3381(7) 1.1803(5) 0.1580(4) 0.087(2) Uani 1 1 d .
H14A H 0.2715 1.2244 0.1653 0.105 Uiso 1 1 calc R
C15 C 0.3872(6) 1.1829(4) 0.0933(3) 0.0701(17) Uani 1 1 d .
H15A H 0.3560 1.2302 0.0570 0.084 Uiso 1 1 calc R
C16 C 0.4797(6) 1.1182(4) 0.0814(3) 0.0599(15) Uani 1 1 d .
H16A H 0.5123 1.1192 0.0361 0.072 Uiso 1 1 calc R
C17 C 0.5268(5) 1.0504(4) 0.1351(3) 0.0515(13) Uani 1 1 d .
H17A H 0.5915 1.0046 0.1267 0.062 Uiso 1 1 calc R
C18 C 0.6179(4) 0.4808(3) 0.2070(3) 0.0362(10) Uani 1 1 d .
C19 C 0.6190(5) 0.4172(4) 0.1363(3) 0.0469(12) Uani 1 1 d .
H19A H 0.5520 0.4191 0.0891 0.056 Uiso 1 1 calc R
C20 C 0.7161(5) 0.3510(4) 0.1335(3) 0.0551(14) Uani 1 1 d .
H20A H 0.7162 0.3083 0.0841 0.066 Uiso 1 1 calc R
C21 C 0.8130(5) 0.3457(4) 0.2010(3) 0.0537(13) Uani 1 1 d .
H21A H 0.8792 0.2989 0.1989 0.064 Uiso 1 1 calc R
C22 C 0.8129(5) 0.4092(4) 0.2720(3) 0.0563(14) Uani 1 1 d .
H22A H 0.8800 0.4063 0.3190 0.068 Uiso 1 1 calc R
C23 C 0.7162(4) 0.4772(4) 0.2757(3) 0.0465(12) Uani 1 1 d .
H23A H 0.7172 0.5210 0.3248 0.056 Uiso 1 1 calc R
C24 C 0.3481(4) 0.5087(3) 0.1403(2) 0.0357(10) Uani 1 1 d .
C25 C 0.2525(4) 0.4597(4) 0.1663(3) 0.0421(11) Uani 1 1 d .
H25A H 0.2649 0.4588 0.2217 0.051 Uiso 1 1 calc R
C26 C 0.1400(5) 0.4126(4) 0.1120(3) 0.0548(13) Uani 1 1 d .
H26A H 0.0744 0.3801 0.1302 0.066 Uiso 1 1 calc R
C27 C 0.1218(5) 0.4122(4) 0.0320(3) 0.0614(15) Uani 1 1 d .
H27A H 0.0442 0.3787 -0.0052 0.074 Uiso 1 1 calc R
C28 C 0.2165(5) 0.4604(4) 0.0053(3) 0.0587(15) Uani 1 1 d .
H28A H 0.2038 0.4601 -0.0503 0.070 Uiso 1 1 calc R
C29 C 0.3279(4) 0.5084(4) 0.0587(3) 0.0433(12) Uani 1 1 d .
H29A H 0.3923 0.5419 0.0400 0.052 Uiso 1 1 calc R
C30 C 0.3722(4) 0.7810(4) 0.1354(3) 0.0418(11) Uani 1 1 d .
H30A H 0.3813 0.8504 0.1173 0.050 Uiso 1 1 calc R
H30B H 0.3671 0.7241 0.0891 0.050 Uiso 1 1 calc R
C31 C 0.2428(5) 0.7739(4) 0.1554(3) 0.0580(14) Uani 1 1 d .
H31A H 0.1731 0.7819 0.1085 0.087 Uiso 1 1 calc R
H31B H 0.2435 0.8310 0.1999 0.087 Uiso 1 1 calc R
H31C H 0.2285 0.7042 0.1707 0.087 Uiso 1 1 calc R
C32 C 0.9293(6) 0.9153(5) 0.2266(4) 0.0746(17) Uani 1 1 d .
H32A H 0.9553 0.9201 0.1771 0.089 Uiso 1 1 calc R
H32B H 0.8607 0.9645 0.2286 0.089 Uiso 1 1 calc R
C33 C 1.0403(7) 0.9540(6) 0.2944(5) 0.117(3) Uani 1 1 d .
H33A H 1.0687 1.0277 0.2923 0.176 Uiso 1 1 calc R
H33B H 1.1110 0.9083 0.2924 0.176 Uiso 1 1 calc R
H33C H 1.0160 0.9523 0.3442 0.176 Uiso 1 1 calc R
C34 C 0.9481(5) 0.6446(4) 0.2065(3) 0.0496(13) Uani 1 1 d .
H34A H 0.8855 0.5804 0.1902 0.060 Uiso 1 1 calc R
H34B H 0.9917 0.6474 0.1636 0.060 Uiso 1 1 calc R
C35 C 1.0495(5) 0.6346(5) 0.2842(3) 0.0687(16) Uani 1 1 d .
H35A H 1.0939 0.5697 0.2756 0.103 Uiso 1 1 calc R
H35B H 1.0066 0.6302 0.3266 0.103 Uiso 1 1 calc R
H35C H 1.1127 0.6973 0.3000 0.103 Uiso 1 1 calc R
C36 C 0.2605(7) 0.3974(5) 0.4966(3) 0.0773(18) Uani 1 1 d .
H36A H 0.2438 0.3503 0.5334 0.093 Uiso 1 1 calc R
H36B H 0.3430 0.4410 0.5246 0.093 Uiso 1 1 calc R
C37 C 0.1627(8) 0.4684(8) 0.4878(4) 0.136(4) Uani 1 1 d .
H37A H 0.1632 0.5074 0.5406 0.203 Uiso 1 1 calc R
H37B H 0.0784 0.4279 0.4629 0.203 Uiso 1 1 calc R
H37C H 0.1784 0.5193 0.4540 0.203 Uiso 1 1 calc R
C39 C 0.9328(11) 0.1183(8) 0.0591(6) 0.060(3) Uani 0.50 1 d PD
H39A H 0.9921 0.1178 0.1127 0.071 Uiso 0.50 1 calc PR
H39B H 0.9266 0.1935 0.0507 0.071 Uiso 0.50 1 calc PR
C40 C 0.9844(15) 0.0541(8) -0.0056(7) 0.104(5) Uani 0.50 1 d PD
H40A H 0.9190 0.0496 -0.0577 0.125 Uiso 0.50 1 calc PR
H40B H 1.0633 0.0944 -0.0087 0.125 Uiso 0.50 1 calc PR
C38 C 0.8141(13) 0.0724(10) 0.0544(7) 0.095(5) Uani 0.50 1 d PD
H38A H 0.7801 0.1113 0.0962 0.143 Uiso 0.50 1 calc PR
H38B H 0.8209 -0.0023 0.0619 0.143 Uiso 0.50 1 calc PR
H38C H 0.7554 0.0750 0.0018 0.143 Uiso 0.50 1 calc PR

loop_
_atom_site_aniso_label
_atom_site_aniso_U_11
_atom_site_aniso_U_22
_atom_site_aniso_U_33
_atom_site_aniso_U_23
_atom_site_aniso_U_13
_atom_site_aniso_U_12
Cr1 0.0354(4) 0.0325(4) 0.0337(4) 0.0137(3) 0.0135(3) 0.0072(3)
Al2 0.0377(8) 0.0562(10) 0.0553(9) 0.0188(7) 0.0176(7) 0.0069(7)
Al3 0.0529(9) 0.0341(8) 0.0397(8) 0.0119(6) 0.0108(7) 0.0080(7)
Cl1 0.0401(7) 0.0447(7) 0.0400(6) 0.0121(5) 0.0106(5) 0.0104(5)
Cl2 0.0461(7) 0.0727(9) 0.0421(7) 0.0256(6) 0.0199(5) 0.0165(6)
Cl4 0.0695(9) 0.0340(7) 0.0564(8) 0.0168(6) 0.0206(6) 0.0052(6)
Cl5 0.0505(8) 0.0911(11) 0.0482(8) 0.0221(7) 0.0055(6) 0.0137(7)
Cl6 0.0578(8) 0.0599(9) 0.0744(9) 0.0393(7) 0.0065(7) -0.0082(7)
N1 0.032(2) 0.029(2) 0.0299(19) 0.0120(15) 0.0089(15) 0.0044(16)
N2 0.043(2) 0.032(2) 0.052(2) 0.0186(18) 0.0211(18) 0.0151(18)
N3 0.051(2) 0.030(2) 0.033(2) 0.0140(16) 0.0138(17) 0.0077(18)
P1 0.0446(7) 0.0331(7) 0.0399(7) 0.0160(5) 0.0159(5) 0.0084(6)
P2 0.0378(7) 0.0314(7) 0.0323(6) 0.0115(5) 0.0116(5) 0.0063(5)
C1 0.032(2) 0.030(3) 0.040(3) 0.013(2) 0.009(2) 0.009(2)
C2 0.049(3) 0.047(3) 0.039(3) 0.014(2) 0.022(2) 0.015(2)
C3 0.045(3) 0.053(3) 0.036(3) 0.019(2) 0.021(2) 0.014(2)
C4 0.042(3) 0.039(3) 0.041(3) 0.023(2) 0.018(2) 0.008(2)
C5 0.027(2) 0.035(3) 0.033(2) 0.012(2) 0.0060(18) 0.005(2)
C6 0.051(3) 0.033(3) 0.048(3) 0.017(2) 0.022(2) 0.011(2)
C7 0.052(3) 0.037(3) 0.042(3) 0.010(2) 0.021(2) 0.008(2)
C8 0.049(3) 0.053(3) 0.045(3) 0.008(2) 0.015(2) 0.016(3)
C9 0.048(3) 0.069(4) 0.064(4) 0.010(3) 0.002(3) -0.004(3)
C10 0.065(4) 0.062(4) 0.099(5) 0.028(4) 0.013(4) -0.015(3)
C11 0.069(4) 0.056(4) 0.063(4) 0.024(3) 0.009(3) -0.007(3)
C12 0.054(3) 0.031(3) 0.041(3) 0.015(2) 0.014(2) 0.007(2)
C13 0.107(5) 0.063(4) 0.053(3) 0.031(3) 0.035(3) 0.048(4)
C14 0.131(6) 0.077(5) 0.072(4) 0.040(4) 0.037(4) 0.060(4)
C15 0.114(5) 0.050(4) 0.058(4) 0.036(3) 0.025(3) 0.029(4)
C16 0.084(4) 0.055(4) 0.049(3) 0.026(3) 0.024(3) 0.007(3)
C17 0.065(4) 0.047(3) 0.053(3) 0.022(2) 0.024(3) 0.015(3)
C18 0.038(3) 0.030(3) 0.044(3) 0.013(2) 0.013(2) 0.004(2)
C19 0.043(3) 0.051(3) 0.048(3) 0.007(2) 0.013(2) 0.013(2)
C20 0.055(3) 0.051(3) 0.058(3) -0.001(3) 0.017(3) 0.016(3)
C21 0.052(3) 0.039(3) 0.076(4) 0.013(3) 0.023(3) 0.013(3)
C22 0.056(3) 0.048(3) 0.063(4) 0.018(3) 0.007(3) 0.019(3)
C23 0.054(3) 0.043(3) 0.044(3) 0.012(2) 0.012(2) 0.017(2)
C24 0.038(3) 0.032(3) 0.039(3) 0.008(2) 0.012(2) 0.011(2)
C25 0.041(3) 0.043(3) 0.043(3) 0.009(2) 0.010(2) 0.004(2)
C26 0.041(3) 0.057(4) 0.069(4) 0.019(3) 0.013(3) 0.004(3)
C27 0.048(3) 0.051(4) 0.073(4) 0.010(3) -0.003(3) 0.004(3)
C28 0.070(4) 0.057(4) 0.041(3) 0.005(3) 0.003(3) 0.011(3)
C29 0.044(3) 0.048(3) 0.040(3) 0.010(2) 0.012(2) 0.005(2)
C30 0.046(3) 0.039(3) 0.042(3) 0.015(2) 0.009(2) 0.009(2)
C31 0.043(3) 0.066(4) 0.063(3) 0.022(3) 0.004(3) 0.008(3)
C32 0.069(4) 0.070(4) 0.091(5) 0.020(3) 0.030(4) -0.003(3)
C33 0.092(6) 0.094(6) 0.133(7) -0.022(5) -0.004(5) 0.006(5)
C34 0.044(3) 0.063(3) 0.046(3) 0.011(2) 0.016(2) 0.012(3)
C35 0.055(3) 0.087(4) 0.062(4) 0.012(3) 0.008(3) 0.029(3)
C36 0.112(5) 0.060(4) 0.060(4) 0.008(3) 0.018(3) 0.038(4)
C37 0.117(7) 0.209(10) 0.084(5) 0.002(5) 0.032(5) 0.095(7)
C39 0.074(8) 0.041(7) 0.066(7) 0.002(5) 0.029(6) 0.008(6)
C40 0.158(14) 0.114(12) 0.068(8) 0.036(8) 0.054(9) 0.094(10)
C38 0.131(13) 0.064(9) 0.079(9) 0.034(7) -0.010(9) 0.041(9)

loop_
_atom_type_symbol
_atom_type_description
_atom_type_scat_dispersion_real
_atom_type_scat_dispersion_imag
_atom_type_scat_source
C C 0.0033 0.0016 'International Tables Vol C Tables 4.2.6.8 and 6.1.1.4'
H H 0.0000 0.0000 'International Tables Vol C Tables 4.2.6.8 and 6.1.1.4'
N N 0.0061 0.0033 'International Tables Vol C Tables 4.2.6.8 and 6.1.1.4'
P P 0.1023 0.0942 'International Tables Vol C Tables 4.2.6.8 and 6.1.1.4'
Cl Cl 0.1484 0.1585 'International Tables Vol C Tables 4.2.6.8 and 6.1.1.4'
Al Al 0.0645 0.0514 'International Tables Vol C Tables 4.2.6.8 and 6.1.1.4'
Cr Cr 0.3209 0.6236 'International Tables Vol C Tables 4.2.6.8 and 6.1.1.4'

loop_
_geom_angle_atom_site_label_1
_geom_angle_atom_site_label_2
_geom_angle_atom_site_label_3
_geom_angle
_geom_angle_site_symmetry_1
N1 Cr1 C30 96.25(16) .
N1 Cr1 Cl2 173.28(10) .
C30 Cr1 Cl2 89.51(13) .
N1 Cr1 P2 79.76(10) .
C30 Cr1 P2 92.48(13) .
Cl2 Cr1 P2 96.57(5) .
N1 Cr1 P1 80.15(10) .
C30 Cr1 P1 88.37(13) .
Cl2 Cr1 P1 103.55(5) .
P2 Cr1 P1 159.87(5) .
N1 Cr1 Cl1 89.80(9) .
C30 Cr1 Cl1 173.87(13) .
Cl2 Cr1 Cl1 84.51(4) .
P2 Cr1 Cl1 89.54(4) .
P1 Cr1 Cl1 91.73(4) .
C32 Al2 C34 124.1(3) .
C32 Al2 Cl1 111.6(2) .
C34 Al2 Cl1 106.35(16) .
C32 Al2 Cl2 104.78(19) .
C34 Al2 Cl2 113.10(16) .
Cl1 Al2 Cl2 92.36(6) .
C36 Al3 Cl5 114.2(2) .
C36 Al3 Cl4 111.24(19) .
Cl5 Al3 Cl4 107.24(8) .
C36 Al3 Cl6 112.8(2) .
Cl5 Al3 Cl6 105.54(7) .
Cl4 Al3 Cl6 105.29(8) .
Al2 Cl1 Cr1 90.28(5) .
Al2 Cl2 Cr1 91.98(5) .
C1 N1 C5 117.0(3) .
C1 N1 Cr1 121.8(3) .
C5 N1 Cr1 121.1(3) .
C1 N2 P1 121.8(3) .
C5 N3 P2 122.0(3) .
N2 P1 C6 104.03(19) .
N2 P1 C12 106.1(2) .
C6 P1 C12 105.4(2) .
N2 P1 Cr1 94.94(13) .
C6 P1 Cr1 123.40(15) .
C12 P1 Cr1 119.67(15) .
N3 P2 C18 104.48(18) .
N3 P2 C24 106.76(19) .
C18 P2 C24 105.6(2) .
N3 P2 Cr1 95.24(13) .
C18 P2 Cr1 122.56(14) .
C24 P2 Cr1 119.37(14) .
N1 C1 C2 122.9(4) .
N1 C1 N2 116.3(4) .
C2 C1 N2 120.8(4) .
C1 C2 C3 118.5(4) .
C4 C3 C2 119.9(4) .
C3 C4 C5 119.6(4) .
C4 C5 N3 121.2(4) .
C4 C5 N1 122.0(4) .
N3 C5 N1 116.7(4) .
C11 C6 C7 118.6(5) .
C11 C6 P1 123.5(4) .
C7 C6 P1 117.9(3) .
C8 C7 C6 121.0(4) .
C9 C8 C7 120.2(5) .
C10 C9 C8 120.6(5) .
C9 C10 C11 119.7(5) .
C6 C11 C10 119.8(5) .
C13 C12 C17 120.1(4) .
C13 C12 P1 122.0(4) .
C17 C12 P1 117.9(4) .
C12 C13 C14 119.5(5) .
C15 C14 C13 120.5(6) .
C16 C15 C14 120.1(5) .
C15 C16 C17 120.0(5) .
C12 C17 C16 119.8(5) .
C19 C18 C23 119.2(4) .
C19 C18 P2 121.0(3) .
C23 C18 P2 119.7(3) .
C18 C19 C20 120.6(4) .
C21 C20 C19 120.8(5) .
C20 C21 C22 119.1(5) .
C21 C22 C23 120.8(5) .
C22 C23 C18 119.5(5) .
C25 C24 C29 118.8(4) .
C25 C24 P2 121.2(3) .
C29 C24 P2 119.9(3) .
C26 C25 C24 120.2(4) .
C27 C26 C25 120.4(5) .
C26 C27 C28 120.0(5) .
C29 C28 C27 120.1(5) .
C28 C29 C24 120.5(5) .
C31 C30 Cr1 119.6(3) .
C33 C32 Al2 117.2(5) .
C35 C34 Al2 112.3(3) .
C37 C36 Al3 122.3(5) .
C38 C39 C40 108.1(11) .
C40 C40 C39 116.1(11) 2_755

loop_
_geom_bond_atom_site_label_1
_geom_bond_atom_site_label_2
_geom_bond_distance
_geom_bond_site_symmetry_2
Cr1 N1 2.062(3) .
Cr1 C30 2.079(4) .
Cr1 Cl2 2.3992(13) .
Cr1 P2 2.4569(13) .
Cr1 P1 2.4648(13) .
Cr1 Cl1 2.5069(12) .
Al2 C32 1.928(6) .
Al2 C34 1.942(5) .
Al2 Cl1 2.2650(18) .
Al2 Cl2 2.3088(18) .
Al3 C36 1.925(6) .
Al3 Cl5 2.1485(18) .
Al3 Cl4 2.1695(18) .
Al3 Cl6 2.178(2) .
N1 C1 1.362(5) .
N1 C5 1.369(5) .
N2 C1 1.386(5) .
N2 P1 1.690(3) .
N3 C5 1.377(5) .
N3 P2 1.684(3) .
P1 C6 1.812(5) .
P1 C12 1.814(4) .
P2 C18 1.815(4) .
P2 C24 1.808(4) .
C1 C2 1.374(6) .
C2 C3 1.377(6) .
C3 C4 1.365(6) .
C4 C5 1.373(5) .
C6 C11 1.378(6) .
C6 C7 1.398(6) .
C7 C8 1.362(6) .
C8 C9 1.361(7) .
C9 C10 1.371(7) .
C10 C11 1.402(7) .
C12 C13 1.361(6) .
C12 C17 1.385(6) .
C13 C14 1.386(7) .
C14 C15 1.376(8) .
C15 C16 1.353(7) .
C16 C17 1.388(6) .
C18 C19 1.377(6) .
C18 C23 1.389(6) .
C19 C20 1.373(6) .
C20 C21 1.371(7) .
C21 C22 1.377(7) .
C22 C23 1.387(6) .
C24 C25 1.388(6) .
C24 C29 1.393(6) .
C25 C26 1.374(6) .
C26 C27 1.366(7) .
C27 C28 1.383(7) .
C28 C29 1.363(6) .
C30 C31 1.522(6) .
C32 C33 1.452(8) .
C34 C35 1.534(6) .
C36 C37 1.406(8) .
C39 C38 1.356(13) .
C39 C40 1.532(12) .
C40 C40 1.456(15) 2_755

loop_
_geom_torsion_atom_site_label_1
_geom_torsion_atom_site_label_2
_geom_torsion_atom_site_label_3
_geom_torsion_atom_site_label_4
_geom_torsion
_geom_torsion_site_symmetry_4
C32 Al2 Cl1 Cr1 99.8(2) .
C34 Al2 Cl1 Cr1 -122.03(16) .
Cl2 Al2 Cl1 Cr1 -7.11(6) .
N1 Cr1 Cl1 Al2 -176.73(11) .
C30 Cr1 Cl1 Al2 -5.8(13) .
Cl2 Cr1 Cl1 Al2 6.86(6) .
P2 Cr1 Cl1 Al2 103.51(6) .
P1 Cr1 Cl1 Al2 -96.59(6) .
C32 Al2 Cl2 Cr1 -105.7(2) .
C34 Al2 Cl2 Cr1 116.33(17) .
Cl1 Al2 Cl2 Cr1 7.43(6) .
N1 Cr1 Cl2 Al2 -39.1(9) .
C30 Cr1 Cl2 Al2 171.93(14) .
P2 Cr1 Cl2 Al2 -95.64(6) .
P1 Cr1 Cl2 Al2 83.72(6) .
Cl1 Cr1 Cl2 Al2 -6.74(6) .
C30 Cr1 N1 C1 -78.3(3) .
Cl2 Cr1 N1 C1 133.0(8) .
P2 Cr1 N1 C1 -169.7(3) .
P1 Cr1 N1 C1 9.0(3) .
Cl1 Cr1 N1 C1 100.8(3) .
C30 Cr1 N1 C5 106.7(3) .
Cl2 Cr1 N1 C5 -42.0(11) .
P2 Cr1 N1 C5 15.3(3) .
P1 Cr1 N1 C5 -166.1(3) .
Cl1 Cr1 N1 C5 -74.3(3) .
C1 N2 P1 C6 -102.2(3) .
C1 N2 P1 C12 146.9(3) .
C1 N2 P1 Cr1 24.1(3) .
N1 Cr1 P1 N2 -14.92(15) .
C30 Cr1 P1 N2 81.70(18) .
Cl2 Cr1 P1 N2 170.80(13) .
P2 Cr1 P1 N2 -11.1(2) .
Cl1 Cr1 P1 N2 -104.42(13) .
N1 Cr1 P1 C6 95.5(2) .
C30 Cr1 P1 C6 -167.9(2) .
Cl2 Cr1 P1 C6 -78.81(18) .
P2 Cr1 P1 C6 99.3(2) .
Cl1 Cr1 P1 C6 5.96(18) .
N1 Cr1 P1 C12 -126.6(2) .
C30 Cr1 P1 C12 -30.0(2) .
Cl2 Cr1 P1 C12 59.11(19) .
P2 Cr1 P1 C12 -122.8(2) .
Cl1 Cr1 P1 C12 143.88(18) .
C5 N3 P2 C18 148.4(3) .
C5 N3 P2 C24 -100.0(3) .
C5 N3 P2 Cr1 22.8(3) .
N1 Cr1 P2 N3 -17.23(15) .
C30 Cr1 P2 N3 -113.13(18) .
Cl2 Cr1 P2 N3 157.08(13) .
P1 Cr1 P2 N3 -21.1(2) .
Cl1 Cr1 P2 N3 72.65(13) .
N1 Cr1 P2 C18 -128.12(19) .
C30 Cr1 P2 C18 136.0(2) .
Cl2 Cr1 P2 C18 46.19(17) .
P1 Cr1 P2 C18 -132.0(2) .
Cl1 Cr1 P2 C18 -38.23(17) .
N1 Cr1 P2 C24 95.34(19) .
C30 Cr1 P2 C24 -0.6(2) .
Cl2 Cr1 P2 C24 -90.35(17) .
P1 Cr1 P2 C24 91.5(2) .
Cl1 Cr1 P2 C24 -174.77(17) .
C5 N1 C1 C2 -2.6(6) .
Cr1 N1 C1 C2 -177.8(3) .
C5 N1 C1 N2 178.5(3) .
Cr1 N1 C1 N2 3.2(5) .
P1 N2 C1 N1 -21.6(5) .
P1 N2 C1 C2 159.4(3) .
N1 C1 C2 C3 4.2(7) .
N2 C1 C2 C3 -176.9(4) .
C1 C2 C3 C4 -3.2(7) .
C2 C3 C4 C5 0.7(7) .
C3 C4 C5 N3 -178.0(4) .
C3 C4 C5 N1 0.9(6) .
P2 N3 C5 C4 163.8(3) .
P2 N3 C5 N1 -15.2(5) .
C1 N1 C5 C4 0.0(6) .
Cr1 N1 C5 C4 175.3(3) .
C1 N1 C5 N3 179.0(3) .
Cr1 N1 C5 N3 -5.8(5) .
N2 P1 C6 C11 -130.8(4) .
C12 P1 C6 C11 -19.3(5) .
Cr1 P1 C6 C11 123.5(4) .
N2 P1 C6 C7 51.5(4) .
C12 P1 C6 C7 162.9(4) .
Cr1 P1 C6 C7 -54.2(4) .
C11 C6 C7 C8 0.0(7) .
P1 C6 C7 C8 177.9(3) .
C6 C7 C8 C9 -1.5(7) .
C7 C8 C9 C10 2.1(8) .
C8 C9 C10 C11 -1.2(10) .
C7 C6 C11 C10 0.8(8) .
P1 C6 C11 C10 -176.9(4) .
C9 C10 C11 C6 -0.2(9) .
N2 P1 C12 C13 18.2(5) .
C6 P1 C12 C13 -91.8(5) .
Cr1 P1 C12 C13 123.7(4) .
N2 P1 C12 C17 -162.4(4) .
C6 P1 C12 C17 87.6(4) .
Cr1 P1 C12 C17 -56.9(4) .
C17 C12 C13 C14 -0.4(9) .
P1 C12 C13 C14 179.0(5) .
C12 C13 C14 C15 -1.1(10) .
C13 C14 C15 C16 1.8(10) .
C14 C15 C16 C17 -1.1(9) .
C13 C12 C17 C16 1.0(8) .
P1 C12 C17 C16 -178.4(4) .
C15 C16 C17 C12 -0.3(8) .
N3 P2 C18 C19 148.8(4) .
C24 P2 C18 C19 36.4(4) .
Cr1 P2 C18 C19 -105.1(4) .
N3 P2 C18 C23 -34.7(4) .
C24 P2 C18 C23 -147.1(4) .
Cr1 P2 C18 C23 71.4(4) .
C23 C18 C19 C20 -0.1(7) .
P2 C18 C19 C20 176.4(4) .
C18 C19 C20 C21 0.9(8) .
C19 C20 C21 C22 -1.0(8) .
C20 C21 C22 C23 0.4(8) .
C21 C22 C23 C18 0.3(7) .
C19 C18 C23 C22 -0.5(7) .
P2 C18 C23 C22 -177.0(4) .
N3 P2 C24 C25 -9.7(4) .
C18 P2 C24 C25 101.1(4) .
Cr1 P2 C24 C25 -115.9(3) .
N3 P2 C24 C29 169.1(3) .
C18 P2 C24 C29 -80.1(4) .
Cr1 P2 C24 C29 62.9(4) .
C29 C24 C25 C26 -0.4(7) .
P2 C24 C25 C26 178.4(4) .
C24 C25 C26 C27 0.9(7) .
C25 C26 C27 C28 -0.7(8) .
C26 C27 C28 C29 0.0(8) .
C27 C28 C29 C24 0.5(7) .
C25 C24 C29 C28 -0.3(7) .
P2 C24 C29 C28 -179.1(4) .
N1 Cr1 C30 C31 -5.5(4) .
Cl2 Cr1 C30 C31 171.1(4) .
P2 Cr1 C30 C31 74.5(4) .
P1 Cr1 C30 C31 -85.4(4) .
Cl1 Cr1 C30 C31 -176.4(10) .
C34 Al2 C32 C33 -61.2(6) .
Cl1 Al2 C32 C33 68.2(6) .
Cl2 Al2 C32 C33 166.8(5) .
C32 Al2 C34 C35 72.4(5) .
Cl1 Al2 C34 C35 -59.1(4) .
Cl2 Al2 C34 C35 -159.0(3) .
Cl5 Al3 C36 C37 -13.5(8) .
Cl4 Al3 C36 C37 -135.0(7) .
Cl6 Al3 C36 C37 107.0(7) .
C38 C39 C40 C40 -68(2) 2_755
